data_2220489
loop_
_publ_author_name
'Meneghetti, Fiorella'
'Bombieri, Gabriella'
'Logoteta, Patrizia'
'De Luca, Laura'

_publ_section_title 6-Chloro-1-(3,5-dimethylphenylsulfonyl)-1<i>H</i>-benzimidazol-2(3<i>H</i>)-one
_journal_coeditor_code FJ2178
_journal_issue 1
_journal_name_full 'Acta Crystallographica Section E'
_journal_page_first o159
_journal_paper_doi 10.1107/S1600536808042694
_journal_volume 65
_journal_year 2009
_chemical_formula_iupac 'C15 H13 Cl N2 O3 S'
_chemical_formula_moiety 'C15 H13 Cl N2 O3 S'
_chemical_formula_sum 'C15 H13 Cl N2 O3 S'
_chemical_formula_weight 336.78
_chemical_name_systematic 6-Chloro-1-(3,5-dimethylphenylsulfonyl)-1<i>H</i>-benzimidazol-2(3<i>H</i>)-one
_space_group_IT_number 14
_symmetry_cell_setting monoclinic
_symmetry_space_group_name_Hall '-P 2ybc'
_symmetry_space_group_name_H-M 'P 1 21/c 1'
_atom_sites_solution_hydrogens geom
_atom_sites_solution_primary direct
_atom_sites_solution_secondary difmap
_audit_creation_method SHELXL-97
_cell_angle_alpha 90.00
_cell_angle_beta 95.77(2)
_cell_angle_gamma 90.00
_cell_formula_units_Z 4
_cell_length_a 12.173(3)
_cell_length_b 14.036(3)
_cell_length_c 8.949(2)
_cell_measurement_reflns_used 25
_cell_measurement_temperature 293(2)
_cell_measurement_theta_max 10
_cell_measurement_theta_min 9
_cell_volume 1521.3(6)
_computing_cell_refinement 'SHELXL97 (Sheldrick, 2008)'
_computing_data_collection 'CAD-4 Software (Enraf--Nonius, 1989)'
_computing_data_reduction 'XCAD4 (Harms & Wocadlo, 1995)'
_computing_molecular_graphics 'ORTEP-3 for Windows (Farrugia, 1997)'
_computing_publication_material 'WinGX (Farrugia, 1999)'
_computing_structure_refinement 'SHELXL97 (Sheldrick, 2008)'
_computing_structure_solution 'SIR92 (Altomare <i>et al.</i>,  1994)'
_diffrn_ambient_temperature 293(2)
_diffrn_measured_fraction_theta_full 0.992
_diffrn_measured_fraction_theta_max 0.992
_diffrn_measurement_device_type 'Enraf--Nonius CAD-4'
_diffrn_measurement_method 'Non-profiled \w/2\q'
_diffrn_radiation_monochromator graphite
_diffrn_radiation_type MoK\a
_diffrn_radiation_wavelength 0.71073
_diffrn_reflns_av_R_equivalents 0.014
_diffrn_reflns_av_sigmaI/netI 0.0263
_diffrn_reflns_limit_h_max 15
_diffrn_reflns_limit_h_min -16
_diffrn_reflns_limit_k_max 18
_diffrn_reflns_limit_k_min 0
_diffrn_reflns_limit_l_max 11
_diffrn_reflns_limit_l_min 0
_diffrn_reflns_number 3964
_diffrn_reflns_theta_full 28.02
_diffrn_reflns_theta_max 28.02
_diffrn_reflns_theta_min 3.31
_diffrn_standards_decay_% 1
_diffrn_standards_interval_time 120
_diffrn_standards_number 3
_exptl_absorpt_coefficient_mu 0.402
_exptl_absorpt_correction_type none
_exptl_crystal_colour colourless
_exptl_crystal_density_diffrn 1.470
_exptl_crystal_density_method 'not measured'
_exptl_crystal_description prism
_exptl_crystal_F_000 696
_exptl_crystal_size_max 0.5
_exptl_crystal_size_mid 0.4
_exptl_crystal_size_min 0.3
_refine_diff_density_max 0.231
_refine_diff_density_min -0.271
_refine_ls_extinction_method none
_refine_ls_goodness_of_fit_ref 1.186
_refine_ls_hydrogen_treatment constr
_refine_ls_matrix_type full
_refine_ls_number_parameters 199
_refine_ls_number_reflns 3634
_refine_ls_number_restraints 0
_refine_ls_restrained_S_all 1.186
_refine_ls_R_factor_all 0.0681
_refine_ls_R_factor_gt 0.0573
_refine_ls_shift/su_max 0.003
_refine_ls_shift/su_mean 0.000
_refine_ls_structure_factor_coef Fsqd
_refine_ls_weighting_details 'calc w=1/[\s^2^(Fo^2^)+(0.0188P)^2^+1.7615P] where P=(Fo^2^+2Fc^2^)/3'
_refine_ls_weighting_scheme calc
_refine_ls_wR_factor_gt 0.1262
_refine_ls_wR_factor_ref 0.1334
_reflns_number_gt 3214
_reflns_number_total 3634
_reflns_threshold_expression >2\s(I)
_cod_data_source_file fj2178.cif
_cod_data_source_block I
_cod_original_sg_symbol_H-M 'P 21/c'
_cod_database_code 2220489
_cod_database_fobs_code 2220489

loop_
_symmetry_equiv_pos_as_xyz
'x, y, z'
'-x, y+1/2, -z+1/2'
'-x, -y, -z'
'x, -y-1/2, z-1/2'

loop_
_atom_site_type_symbol
_atom_site_label
_atom_site_fract_x
_atom_site_fract_y
_atom_site_fract_z
_atom_site_U_iso_or_equiv
_atom_site_adp_type
_atom_site_calc_flag
_atom_site_refinement_flags
_atom_site_occupancy
_atom_site_disorder_assembly
_atom_site_disorder_group
S S1 0.78957(6) 0.45343(4) 0.18441(6) 0.04124(17) Uani d . 1 . .
Cl Cl1 0.89540(9) 0.73749(6) 0.67132(11) 0.0776(3) Uani d . 1 . .
O O3 0.81132(18) 0.55252(13) 0.1756(2) 0.0524(5) Uani d . 1 . .
O O1 0.80048(19) 0.25911(13) 0.3298(2) 0.0545(5) Uani d . 1 . .
N N2 0.85398(19) 0.32965(15) 0.5597(2) 0.0426(5) Uani d . 1 . .
H H2 0.8602 0.2802 0.6166 0.051 Uiso calc R 1 . .
N N1 0.83211(18) 0.42285(14) 0.3607(2) 0.0371(4) Uani d . 1 . .
O O2 0.83888(19) 0.38810(15) 0.0896(2) 0.0567(5) Uani d . 1 . .
C C2 0.8705(2) 0.42257(18) 0.6105(3) 0.0387(5) Uani d . 1 . .
C C8 0.6470(2) 0.4341(2) 0.1704(3) 0.0508(6) Uani d . 1 . .
C C7 0.85543(19) 0.48366(17) 0.4866(2) 0.0351(5) Uani d . 1 . .
C C1 0.8269(2) 0.32671(17) 0.4093(3) 0.0417(5) Uani d . 1 . .
C C4 0.9024(2) 0.5555(2) 0.7717(3) 0.0519(7) Uani d . 1 . .
H H4 0.9177 0.5817 0.8670 0.062 Uiso calc R 1 . .
C C6 0.8637(2) 0.58080(18) 0.5011(3) 0.0425(5) Uani d . 1 . .
H H6 0.8547 0.6215 0.4188 0.051 Uiso calc R 1 . .
C C3 0.8955(2) 0.4574(2) 0.7537(3) 0.0464(6) Uani d . 1 . .
H H3 0.9074 0.4166 0.8356 0.056 Uiso calc R 1 . .
C C5 0.8864(2) 0.61419(19) 0.6469(3) 0.0491(6) Uani d . 1 . .
C C13 0.6006(3) 0.3614(3) 0.0822(4) 0.0734(10) Uani d . 1 . .
H H13 0.6452 0.3204 0.0334 0.088 Uiso calc R 1 . .
C C9 0.5842(3) 0.4951(3) 0.2471(4) 0.0671(9) Uani d . 1 . .
H H9 0.6174 0.5437 0.3060 0.081 Uiso calc R 1 . .
C C11 0.4255(4) 0.4091(4) 0.1443(5) 0.0941(15) Uani d . 1 . .
H H11 0.3495 0.3998 0.1362 0.113 Uiso calc R 1 . .
C C10 0.4705(3) 0.4829(4) 0.2352(5) 0.0858(12) Uani d . 1 . .
C C12 0.4884(4) 0.3499(3) 0.0666(6) 0.0954(15) Uani d . 1 . .
C C15 0.4332(5) 0.2721(4) -0.0324(8) 0.152(2) Uani d . 1 . .
H H15A 0.3928 0.2305 0.0274 0.229 Uiso calc R 1 . .
H H15B 0.4884 0.2362 -0.0772 0.229 Uiso calc R 1 . .
H H15C 0.3835 0.3005 -0.1099 0.229 Uiso calc R 1 . .
C C14 0.4004(4) 0.5506(5) 0.3165(7) 0.1339(17) Uani d . 1 . .
H H14A 0.4464 0.5843 0.3924 0.201 Uiso calc R 1 . .
H H14B 0.3454 0.5152 0.3626 0.201 Uiso calc R 1 . .
H H14C 0.3650 0.5953 0.2462 0.201 Uiso calc R 1 . .

loop_
_atom_site_aniso_label
_atom_site_aniso_U_11
_atom_site_aniso_U_22
_atom_site_aniso_U_33
_atom_site_aniso_U_12
_atom_site_aniso_U_13
_atom_site_aniso_U_23
S1 0.0549(4) 0.0401(3) 0.0290(3) 0.0002(3) 0.0055(2) 0.0037(2)
Cl1 0.1068(7) 0.0451(4) 0.0801(6) -0.0057(4) 0.0058(5) -0.0229(4)
O3 0.0702(13) 0.0436(10) 0.0431(10) -0.0050(9) 0.0043(9) 0.0112(8)
O1 0.0876(15) 0.0359(9) 0.0394(10) -0.0034(9) 0.0039(9) -0.0019(8)
N2 0.0592(13) 0.0362(10) 0.0325(10) 0.0004(9) 0.0044(9) 0.0061(8)
N1 0.0522(12) 0.0326(9) 0.0266(9) 0.0025(8) 0.0046(8) 0.0029(7)
O2 0.0803(14) 0.0593(12) 0.0319(9) 0.0065(11) 0.0119(9) -0.0046(8)
C2 0.0415(12) 0.0424(13) 0.0326(11) -0.0008(10) 0.0060(9) 0.0002(9)
C8 0.0551(16) 0.0537(16) 0.0421(14) -0.0006(13) -0.0025(12) 0.0088(12)
C7 0.0357(11) 0.0383(12) 0.0316(11) 0.0015(9) 0.0055(8) -0.0022(9)
C1 0.0570(15) 0.0357(12) 0.0327(11) 0.0021(11) 0.0068(10) 0.0021(9)
C4 0.0551(16) 0.0606(17) 0.0398(13) -0.0041(13) 0.0039(11) -0.0130(12)
C6 0.0491(14) 0.0375(12) 0.0410(13) 0.0005(11) 0.0051(10) -0.0003(10)
C3 0.0521(15) 0.0540(15) 0.0332(12) -0.0012(12) 0.0040(10) 0.0017(11)
C5 0.0524(15) 0.0400(13) 0.0557(16) -0.0051(11) 0.0096(12) -0.0138(12)
C13 0.076(2) 0.0580(19) 0.080(2) -0.0021(17) -0.0227(19) 0.0045(17)
C9 0.0559(18) 0.089(3) 0.0559(18) -0.0019(17) 0.0029(14) -0.0021(17)
C11 0.060(2) 0.121(4) 0.096(3) -0.021(2) -0.016(2) 0.039(3)
C10 0.063(2) 0.123(4) 0.072(2) 0.008(2) 0.0080(19) 0.015(2)
C12 0.081(3) 0.079(3) 0.117(4) -0.011(2) -0.033(3) 0.016(3)
C15 0.138(5) 0.115(4) 0.186 -0.035(4) -0.075(4) -0.004(4)
C14 0.080(3) 0.185 0.140(5) 0.021(4) 0.027(3) -0.019(5)

loop_
_atom_type_symbol
_atom_type_description
_atom_type_scat_dispersion_real
_atom_type_scat_dispersion_imag
_atom_type_scat_source
C C 0.0033 0.0016 'International Tables Vol C Tables 4.2.6.8 and 6.1.1.4'
H H 0.0000 0.0000 'International Tables Vol C Tables 4.2.6.8 and 6.1.1.4'
N N 0.0061 0.0033 'International Tables Vol C Tables 4.2.6.8 and 6.1.1.4'
O O 0.0106 0.0060 'International Tables Vol C Tables 4.2.6.8 and 6.1.1.4'
S S 0.1246 0.1234 'International Tables Vol C Tables 4.2.6.8 and 6.1.1.4'
Cl Cl 0.1484 0.1585 'International Tables Vol C Tables 4.2.6.8 and 6.1.1.4'

loop_
_geom_angle_atom_site_label_1
_geom_angle_atom_site_label_2
_geom_angle_atom_site_label_3
_geom_angle_site_symmetry_1
_geom_angle_site_symmetry_3
_geom_angle
_geom_angle_publ_flag
O3 S1 O2 . . 120.41(13) ?
O3 S1 N1 . . 105.25(11) ?
O2 S1 N1 . . 106.81(11) ?
O3 S1 C8 . . 109.74(14) ?
O2 S1 C8 . . 109.40(14) ?
N1 S1 C8 . . 103.86(12) ?
C1 N2 C2 . . 111.5(2) ?
C1 N2 H2 . . 124.2 ?
C2 N2 H2 . . 124.2 ?
C7 N1 C1 . . 109.87(18) ?
C7 N1 S1 . . 127.94(16) ?
C1 N1 S1 . . 120.99(16) ?
C3 C2 N2 . . 130.5(2) ?
C3 C2 C7 . . 121.3(2) ?
N2 C2 C7 . . 108.2(2) ?
C13 C8 C9 . . 122.0(3) ?
C13 C8 S1 . . 120.2(3) ?
C9 C8 S1 . . 117.7(2) ?
C6 C7 C2 . . 122.1(2) ?
C6 C7 N1 . . 132.8(2) ?
C2 C7 N1 . . 105.1(2) ?
O1 C1 N2 . . 129.2(2) ?
O1 C1 N1 . . 125.6(2) ?
N2 C1 N1 . . 105.1(2) ?
C5 C4 C3 . . 119.6(2) ?
C5 C4 H4 . . 120.2 ?
C3 C4 H4 . . 120.2 ?
C7 C6 C5 . . 115.5(2) ?
C7 C6 H6 . . 122.3 ?
C5 C6 H6 . . 122.3 ?
C2 C3 C4 . . 117.7(2) ?
C2 C3 H3 . . 121.1 ?
C4 C3 H3 . . 121.1 ?
C4 C5 C6 . . 123.8(3) ?
C4 C5 Cl1 . . 119.1(2) ?
C6 C5 Cl1 . . 117.1(2) ?
C12 C13 C8 . . 119.6(4) ?
C12 C13 H13 . . 120.2 ?
C8 C13 H13 . . 120.2 ?
C8 C9 C10 . . 119.0(4) ?
C8 C9 H9 . . 120.5 ?
C10 C9 H9 . . 120.5 ?
C12 C11 C10 . . 122.8(4) ?
C12 C11 H11 . . 118.6 ?
C10 C11 H11 . . 118.6 ?
C9 C10 C11 . . 117.8(4) ?
C9 C10 C14 . . 119.5(5) ?
C11 C10 C14 . . 122.7(4) ?
C11 C12 C13 . . 118.7(4) ?
C11 C12 C15 . . 119.7(5) ?
C13 C12 C15 . . 121.5(5) ?
C12 C15 H15A . . 109.5 ?
C12 C15 H15B . . 109.5 ?
H15A C15 H15B . . 109.5 ?
C12 C15 H15C . . 109.5 ?
H15A C15 H15C . . 109.5 ?
H15B C15 H15C . . 109.5 ?
C10 C14 H14A . . 109.5 ?
C10 C14 H14B . . 109.5 ?
H14A C14 H14B . . 109.5 ?
C10 C14 H14C . . 109.5 ?
H14A C14 H14C . . 109.5 ?
H14B C14 H14C . . 109.5 ?

loop_
_geom_bond_atom_site_label_1
_geom_bond_atom_site_label_2
_geom_bond_site_symmetry_2
_geom_bond_distance
_geom_bond_publ_flag
S1 O3 . 1.419(2) ?
S1 O2 . 1.423(2) ?
S1 N1 . 1.6667(19) ?
S1 C8 . 1.749(3) ?
Cl1 C5 . 1.746(3) ?
O1 C1 . 1.210(3) ?
N2 C1 . 1.354(3) ?
N2 C2 . 1.389(3) ?
N2 H2 . 0.8600 ?
N1 C7 . 1.419(3) ?
N1 C1 . 1.421(3) ?
C2 C3 . 1.376(3) ?
C2 C7 . 1.399(3) ?
C8 C13 . 1.375(4) ?
C8 C9 . 1.376(5) ?
C7 C6 . 1.372(3) ?
C4 C5 . 1.385(4) ?
C4 C3 . 1.389(4) ?
C4 H4 . 0.9300 ?
C6 C5 . 1.388(4) ?
C6 H6 . 0.9300 ?
C3 H3 . 0.9300 ?
C13 C12 . 1.368(6) ?
C13 H13 . 0.9300 ?
C9 C10 . 1.388(5) ?
C9 H9 . 0.9300 ?
C11 C12 . 1.367(7) ?
C11 C10 . 1.395(7) ?
C11 H11 . 0.9300 ?
C10 C14 . 1.512(7) ?
C12 C15 . 1.520(7) ?
C15 H15A . 0.9600 ?
C15 H15B . 0.9600 ?
C15 H15C . 0.9600 ?
C14 H14A . 0.9600 ?
C14 H14B . 0.9600 ?
C14 H14C . 0.9600 ?

loop_
_geom_hbond_atom_site_label_D
_geom_hbond_atom_site_label_H
_geom_hbond_atom_site_label_A
_geom_hbond_site_symmetry_A
_geom_hbond_distance_DH
_geom_hbond_distance_HA
_geom_hbond_distance_DA
_geom_hbond_angle_DHA
_geom_hbond_publ_flag
N2 H2 O1 4_566 0.86 2.18 2.852(3) 134.8(9) y
N2 H2 O2 4_566 0.86 2.39 3.075(3) 137.5(9) y

loop_
_cod_related_entry_id
_cod_related_entry_database
_cod_related_entry_code
1 ChemSpider 20560129
